data_7721059
loop_
_publ_author_name
'Wan, Yong Qiang'
'Zhang, Yang Yang'
'Zhang, Shi Lin'
'Hao, Huai Xin'
'Bai, Ji Yao'
'Ma, Zhi Jun'
'Geng, Long'
'Wang, Zhipeng'
'Gallagher, John F.'
'Li, Jun'
'Mocilac, Pavle'

_publ_section_title
;
 Development and Comparative Study of a Hydrophilic
 Bis-Triazolyl-Phenanthroline and Two Bis-Triazolyl-Pyridine Ligands
;
_journal_name_full 'Dalton Transactions'
_journal_paper_doi 10.1039/D6DT00312E
_journal_year 2026
_chemical_formula_moiety 'C24 H26 N8 O4, H2 O'
_chemical_formula_sum 'C24 H28 N8 O5'
_chemical_formula_weight 508.54
_chemical_name_common DEG_BTrzPhen
_space_group_crystal_system orthorhombic
_space_group_IT_number 33
_space_group_name_Hall 'P 2c -2n'
_space_group_name_H-M_alt 'P n a 21'
_atom_sites_solution_hydrogens mixed
_atom_sites_solution_primary direct
_atom_sites_solution_secondary difmap
_audit_creation_method SHELXL-2019/3
_audit_update_record
;
2025-10-13 deposited with the CCDC.	2026-05-26 downloaded from the CCDC.
;
_cell_angle_alpha 90
_cell_angle_beta 90
_cell_angle_gamma 90
_cell_formula_units_Z 4
_cell_length_a 31.037(3)
_cell_length_b 17.2042(16)
_cell_length_c 4.3924(5)
_cell_measurement_reflns_used 4026
_cell_measurement_temperature 100(2)
_cell_measurement_theta_max 72.538
_cell_measurement_theta_min 2.843
_cell_volume 2345.4(4)
_computing_cell_refinement 'CrysAlisPro 1.171.42.94a (Rigaku OD, 2023)'
_computing_data_collection 'CrysAlisPro 1.171.42.94a (Rigaku OD, 2023)'
_computing_data_reduction 'CrysAlisPro 1.171.42.94a (Rigaku OD, 2023)'
_computing_molecular_graphics 'Mercury program'
_computing_publication_material 'Standard preparation'
_computing_structure_refinement 'SHELXL-2019/2 (Sheldrick, 2019)'
_computing_structure_solution 'SHELXT 2018/2 (Sheldrick, 2018)'
_diffrn_ambient_environment N~2~
_diffrn_ambient_temperature 100.2(4)
_diffrn_detector 'Hybrid Pixel Array Detector'
_diffrn_detector_area_resol_mean 10.0000
_diffrn_measured_fraction_theta_full 0.975
_diffrn_measured_fraction_theta_max 0.975
_diffrn_measurement_device 'four-circle diffractometer'
_diffrn_measurement_device_type 'XtaLAB Pro II AFC12 (RINC): Kappa dual'
_diffrn_measurement_method '\w scans'
_diffrn_radiation_monochromator mirror
_diffrn_radiation_probe x-ray
_diffrn_radiation_type 'Cu K\a'
_diffrn_radiation_wavelength 1.54184
_diffrn_reflns_av_R_equivalents 0.0740
_diffrn_reflns_av_unetI/netI 0.0642
_diffrn_reflns_Laue_measured_fraction_full 0.975
_diffrn_reflns_Laue_measured_fraction_max 0.975
_diffrn_reflns_limit_h_max 38
_diffrn_reflns_limit_h_min -37
_diffrn_reflns_limit_k_max 17
_diffrn_reflns_limit_k_min -21
_diffrn_reflns_limit_l_max 5
_diffrn_reflns_limit_l_min -3
_diffrn_reflns_number 11231
_diffrn_reflns_point_group_measured_fraction_full 0.677
_diffrn_reflns_point_group_measured_fraction_max 0.677
_diffrn_reflns_theta_full 73.605
_diffrn_reflns_theta_max 73.604
_diffrn_reflns_theta_min 2.847
_diffrn_source 'micro-focus sealed X-ray tube'
_diffrn_source_type 'Rigaku (Cu) X-ray Source'
_exptl_absorpt_coefficient_mu 0.866
_exptl_absorpt_correction_T_max 1.00000
_exptl_absorpt_correction_T_min 0.72743
_exptl_absorpt_correction_type multi-scan
_exptl_absorpt_process_details
;
CrysAlisPro 1.171.42.94a (Rigaku Oxford Diffraction, 2023)
Empirical absorption correction using spherical harmonics,
implemented in SCALE3 ABSPACK scaling algorithm.
;
_exptl_crystal_colour colourless
_exptl_crystal_density_diffrn 1.440
_exptl_crystal_description Plate
_exptl_crystal_F_000 1072
_exptl_crystal_size_max 0.550
_exptl_crystal_size_mid 0.070
_exptl_crystal_size_min 0.030
_refine_diff_density_max 0.286
_refine_diff_density_min -0.404
_refine_diff_density_rms 0.073
_refine_ls_abs_structure_details
;
 Classical Flack method preferred over Parsons because s.u. lower.
;
_refine_ls_abs_structure_Flack 0.1(6)
_refine_ls_extinction_coef 0.0012(2)
_refine_ls_extinction_expression Fc^*^=kFc[1+0.001xFc^2^\l^3^/sin(2\q)]^-1/4^
_refine_ls_extinction_method 'SHELXL-2019/2 (Sheldrick 2019)'
_refine_ls_goodness_of_fit_ref 1.103
_refine_ls_hydrogen_treatment mixed
_refine_ls_matrix_type full
_refine_ls_number_parameters 347
_refine_ls_number_reflns 3209
_refine_ls_number_restraints 4
_refine_ls_restrained_S_all 1.102
_refine_ls_R_factor_all 0.0844
_refine_ls_R_factor_gt 0.0720
_refine_ls_shift/su_max 0.000
_refine_ls_shift/su_mean 0.000
_refine_ls_structure_factor_coef Fsqd
_refine_ls_weighting_details 'w=1/[\s^2^(Fo^2^)+(0.0143P)^2^+6.3495P] where P=(Fo^2^+2Fc^2^)/3'
_refine_ls_weighting_scheme calc
_refine_ls_wR_factor_gt 0.1399
_refine_ls_wR_factor_ref 0.1479
_reflns_Friedel_coverage 0.222
_reflns_Friedel_fraction_full 0.285
_reflns_Friedel_fraction_max 0.284
_reflns_number_gt 2804
_reflns_number_total 3209
_reflns_threshold_expression 'I > 2\s(I)'
_cod_data_source_file d6dt00312e2.cif
_cod_data_source_block 24-011-[DEG_BTrzPhen]
_cod_depositor_comments
;
The following automatic conversions were performed:

data item '_diffrn_radiation_probe' value 'X-ray' was changed to
'x-ray' in accordance with the
/home/data/users/saulius/crontab/automatic-downloads/rss-feeds/RSC/lib/dictionaries/cif_core.dic
dictionary named 'cif_core.dic' version 2.4.2 last updated on
2011-04-26.

Automatic conversion script
Id: cif_fix_values 8170 2020-07-09 18:12:32Z antanas 
;
_cod_database_code 7721059
_shelx_shelxl_version_number 2019/3
_shelx_space_group_comment
;
The symmetry employed for this shelxl refinement is uniquely defined
by the following loop, which should always be used as a source of
symmetry information in preference to the above space-group names.
They are only intended as comments.
;
_shelx_estimated_absorpt_t_min 0.647
_shelx_estimated_absorpt_t_max 0.974

loop_
_space_group_symop_operation_xyz
'x, y, z'
'-x, -y, z+1/2'
'-x+1/2, y+1/2, z+1/2'
'x+1/2, -y+1/2, z'

loop_
_atom_site_label
_atom_site_type_symbol
_atom_site_fract_x
_atom_site_fract_y
_atom_site_fract_z
_atom_site_U_iso_or_equiv
_atom_site_adp_type
_atom_site_occupancy
_atom_site_site_symmetry_order
_atom_site_calc_flag
_atom_site_refinement_flags_posn
_atom_site_refinement_flags_adp
_atom_site_refinement_flags_occupancy
_atom_site_disorder_assembly
_atom_site_disorder_group
O1 O 0.18100(11) 0.2590(2) 0.0931(11) 0.0248(10) Uani 1 1 d . . . . .
O2 O 0.09011(13) 0.2487(3) 0.2805(14) 0.0405(13) Uani 1 1 d . . . . .
H2 H 0.071(3) 0.221(5) 0.35(2) 0.061 Uiso 1 1 d . U . . .
O3 O 0.38318(11) 0.4832(2) 0.2678(12) 0.0266(10) Uani 1 1 d . . . . .
O4 O 0.31994(13) 0.3554(2) 0.2223(14) 0.0349(12) Uani 1 1 d . . . . .
H4 H 0.334(2) 0.344(5) 0.04(2) 0.052 Uiso 1 1 d . U . . .
C1 C 0.23963(17) 0.2219(3) -0.2496(17) 0.0256(14) Uani 1 1 d . . . . .
H1A H 0.219259 0.199031 -0.398258 0.031 Uiso 1 1 calc R U . . .
H1B H 0.263940 0.244534 -0.365343 0.031 Uiso 1 1 calc R U . . .
C2 C 0.21692(17) 0.2862(3) -0.0764(17) 0.0255(14) Uani 1 1 d . . . . .
H2A H 0.237682 0.311114 0.064319 0.031 Uiso 1 1 calc R U . . .
H2B H 0.207048 0.326263 -0.222554 0.031 Uiso 1 1 calc R U . . .
C3 C 0.14461(18) 0.2439(4) -0.1002(18) 0.0316(16) Uani 1 1 d . . . . .
H3A H 0.153937 0.213757 -0.280537 0.038 Uiso 1 1 calc R U . . .
H3B H 0.132170 0.293630 -0.171827 0.038 Uiso 1 1 calc R U . . .
C4 C 0.11141(18) 0.1992(4) 0.072(2) 0.0342(17) Uani 1 1 d . . . . .
H4A H 0.090210 0.176705 -0.071504 0.041 Uiso 1 1 calc R U . . .
H4B H 0.125335 0.155918 0.183593 0.041 Uiso 1 1 calc R U . . .
C5 C 0.44277(17) 0.4494(3) -0.0665(16) 0.0240(14) Uani 1 1 d . . . . .
H5A H 0.421787 0.425912 -0.209167 0.029 Uiso 1 1 calc R U . . .
H5B H 0.466323 0.472715 -0.187963 0.029 Uiso 1 1 calc R U . . .
C6 C 0.42065(18) 0.5124(3) 0.1190(17) 0.0255(14) Uani 1 1 d . . . . .
H6A H 0.440978 0.532862 0.273170 0.031 Uiso 1 1 calc R U . . .
H6B H 0.412405 0.555864 -0.016863 0.031 Uiso 1 1 calc R U . . .
C7 C 0.34600(17) 0.4854(3) 0.0791(19) 0.0308(16) Uani 1 1 d . . . . .
H7A H 0.353461 0.465899 -0.126208 0.037 Uiso 1 1 calc R U . . .
H7B H 0.336073 0.539852 0.058241 0.037 Uiso 1 1 calc R U . . .
C8 C 0.31056(18) 0.4372(3) 0.2089(18) 0.0282(15) Uani 1 1 d . . . . .
H8A H 0.304168 0.455889 0.417273 0.034 Uiso 1 1 calc R U . . .
H8B H 0.284327 0.444936 0.084323 0.034 Uiso 1 1 calc R U . . .
C11 C 0.38712(16) 0.0734(3) 0.7183(15) 0.0173(12) Uani 1 1 d . . . . .
C12 C 0.38445(17) -0.0005(3) 0.8588(15) 0.0203(13) Uani 1 1 d . . . . .
C13 C 0.41758(18) -0.0269(3) 1.0578(18) 0.0280(15) Uani 1 1 d . . . . .
H13 H 0.415059 -0.076425 1.152091 0.034 Uiso 1 1 calc R U . . .
C14 C 0.45267(17) 0.0177(3) 1.1143(16) 0.0232(13) Uani 1 1 d . . . . .
H14 H 0.473837 0.000532 1.255170 0.028 Uiso 1 1 calc R U . . .
C15 C 0.45797(17) 0.0910(3) 0.9618(15) 0.0198(12) Uani 1 1 d . . . . .
C16 C 0.42574(16) 0.1194(3) 0.7747(16) 0.0206(13) Uani 1 1 d . . . . .
N21 N 0.35671(13) 0.1018(2) 0.5378(12) 0.0169(10) Uani 1 1 d . . . . .
C22 C 0.32288(17) 0.0576(3) 0.4701(16) 0.0222(14) Uani 1 1 d . . . . .
C23 C 0.31747(17) -0.0176(3) 0.5938(16) 0.0248(14) Uani 1 1 d . . . . .
H23 H 0.292849 -0.047791 0.543233 0.030 Uiso 1 1 calc R U . . .
C24 C 0.34823(17) -0.0467(3) 0.7881(17) 0.0248(14) Uani 1 1 d . . . . .
H24 H 0.345153 -0.097078 0.873513 0.030 Uiso 1 1 calc R U . . .
N25 N 0.42958(13) 0.1874(2) 0.6189(14) 0.0200(11) Uani 1 1 d . . . . .
C26 C 0.46692(16) 0.2260(3) 0.6388(16) 0.0215(13) Uani 1 1 d . . . . .
C27 C 0.50107(16) 0.2011(3) 0.8239(16) 0.0214(14) Uani 1 1 d . . . . .
H27 H 0.527091 0.230073 0.832252 0.026 Uiso 1 1 calc R U . . .
C28 C 0.49658(18) 0.1351(3) 0.9915(17) 0.0246(14) Uani 1 1 d . . . . .
H28 H 0.518795 0.118660 1.125680 0.030 Uiso 1 1 calc R U . . .
C31 C 0.29076(16) 0.0901(3) 0.2697(14) 0.0166(11) Uani 1 1 d . . . . .
C32 C 0.29268(16) 0.1582(3) 0.1036(15) 0.0203(13) Uani 1 1 d . . . . .
H32 H 0.315357 0.195253 0.102651 0.024 Uiso 1 1 calc R U . . .
N33 N 0.25579(13) 0.1611(3) -0.0566(12) 0.0189(10) Uani 1 1 d . . . . .
N34 N 0.23126(15) 0.0974(3) 0.0040(14) 0.0256(12) Uani 1 1 d . . . . .
N35 N 0.25242(14) 0.0540(3) 0.1977(13) 0.0230(11) Uani 1 1 d . . . . .
C41 C 0.47057(16) 0.2949(3) 0.4481(16) 0.0217(13) Uani 1 1 d . . . . .
C42 C 0.43997(16) 0.3298(3) 0.2625(16) 0.0212(13) Uani 1 1 d . . . . .
H42 H 0.410808 0.314551 0.234814 0.025 Uiso 1 1 calc R U . . .
N43 N 0.46034(13) 0.3891(2) 0.1316(13) 0.0215(11) Uani 1 1 d . . . . .
N44 N 0.50220(14) 0.3923(2) 0.2169(15) 0.0255(12) Uani 1 1 d . . . . .
N45 N 0.50839(14) 0.3350(3) 0.4108(14) 0.0247(12) Uani 1 1 d . . . . .
O1W O 0.35514(15) 0.2919(3) 0.7222(14) 0.0407(13) Uani 1 1 d D . . . .
H1W H 0.340(2) 0.299(4) 0.554(10) 0.061 Uiso 1 1 d D U . . .
H2W H 0.370(2) 0.250(3) 0.675(17) 0.061 Uiso 1 1 d D U . . .

loop_
_atom_site_aniso_label
_atom_site_aniso_U_11
_atom_site_aniso_U_22
_atom_site_aniso_U_33
_atom_site_aniso_U_23
_atom_site_aniso_U_13
_atom_site_aniso_U_12
O1 0.0170(18) 0.035(2) 0.022(3) 0.000(2) -0.001(2) 0.0014(16)
O2 0.022(2) 0.057(3) 0.042(3) -0.009(3) 0.004(2) -0.006(2)
O3 0.0193(18) 0.0278(19) 0.033(3) 0.002(2) 0.002(2) 0.0013(15)
O4 0.032(2) 0.0236(19) 0.050(3) -0.007(2) -0.008(3) 0.0033(17)
C1 0.021(3) 0.029(3) 0.026(4) 0.008(3) -0.003(3) 0.000(2)
C2 0.021(3) 0.024(3) 0.031(4) 0.005(3) -0.007(3) 0.000(2)
C3 0.019(3) 0.041(3) 0.034(4) -0.004(3) -0.003(3) 0.001(3)
C4 0.022(3) 0.033(3) 0.049(5) 0.001(3) -0.007(3) -0.001(2)
C5 0.021(3) 0.022(3) 0.029(4) 0.003(3) 0.001(3) -0.002(2)
C6 0.023(3) 0.018(2) 0.035(4) -0.002(3) -0.001(3) 0.001(2)
C7 0.019(3) 0.033(3) 0.041(5) 0.007(3) -0.007(3) 0.005(2)
C8 0.022(3) 0.025(3) 0.038(4) 0.003(3) -0.005(3) 0.005(2)
C11 0.018(2) 0.016(2) 0.018(3) -0.004(2) 0.003(2) 0.0040(19)
C12 0.018(3) 0.023(3) 0.020(3) -0.005(2) 0.008(2) 0.006(2)
C13 0.028(3) 0.020(2) 0.035(4) 0.002(3) 0.009(3) 0.006(2)
C14 0.020(3) 0.028(3) 0.021(4) 0.005(3) 0.000(3) 0.009(2)
C15 0.020(2) 0.019(2) 0.020(3) -0.004(2) 0.004(3) 0.005(2)
C16 0.017(2) 0.017(2) 0.028(4) -0.003(3) -0.001(3) 0.0040(19)
N21 0.016(2) 0.018(2) 0.017(3) -0.0008(19) -0.001(2) 0.0011(17)
C22 0.019(3) 0.019(2) 0.028(4) -0.005(3) -0.002(3) 0.001(2)
C23 0.022(3) 0.023(3) 0.030(4) -0.005(3) 0.001(3) -0.003(2)
C24 0.027(3) 0.019(2) 0.028(4) 0.002(3) 0.005(3) -0.001(2)
N25 0.014(2) 0.0155(19) 0.030(3) -0.004(2) 0.002(2) 0.0006(16)
C26 0.018(2) 0.018(2) 0.028(4) -0.005(3) 0.000(3) 0.002(2)
C27 0.014(2) 0.022(3) 0.028(4) -0.009(3) -0.001(3) 0.003(2)
C28 0.019(3) 0.024(3) 0.031(4) -0.002(3) -0.003(3) 0.006(2)
C31 0.015(2) 0.022(2) 0.012(3) -0.005(2) 0.001(2) -0.0009(19)
C32 0.013(2) 0.022(2) 0.026(4) -0.003(3) 0.003(3) 0.001(2)
N33 0.017(2) 0.023(2) 0.017(3) -0.001(2) 0.000(2) -0.0013(18)
N34 0.023(2) 0.024(2) 0.030(3) 0.003(2) -0.007(2) -0.0039(19)
N35 0.020(2) 0.025(2) 0.024(3) 0.002(2) -0.001(2) -0.0060(18)
C41 0.016(2) 0.018(2) 0.031(4) -0.002(3) -0.004(3) -0.002(2)
C42 0.015(2) 0.016(2) 0.033(4) -0.005(3) 0.004(3) -0.0012(19)
N43 0.017(2) 0.019(2) 0.028(3) -0.003(2) -0.002(2) -0.0002(17)
N44 0.018(2) 0.021(2) 0.037(4) 0.002(3) 0.000(3) -0.0025(18)
N45 0.017(2) 0.024(2) 0.033(3) -0.003(2) 0.001(2) -0.0035(19)
O1W 0.043(3) 0.034(2) 0.046(4) 0.001(3) 0.010(3) 0.015(2)

loop_
_atom_type_symbol
_atom_type_description
_atom_type_scat_dispersion_real
_atom_type_scat_dispersion_imag
_atom_type_scat_source
C C 0.0181 0.0091 'International Tables Vol C Tables 4.2.6.8 and 6.1.1.4'
H H 0.0000 0.0000 'International Tables Vol C Tables 4.2.6.8 and 6.1.1.4'
N N 0.0311 0.0180 'International Tables Vol C Tables 4.2.6.8 and 6.1.1.4'
O O 0.0492 0.0322 'International Tables Vol C Tables 4.2.6.8 and 6.1.1.4'

loop_
_geom_angle_atom_site_label_1
_geom_angle_atom_site_label_2
_geom_angle_atom_site_label_3
_geom_angle
_geom_angle_site_symmetry_1
_geom_angle_site_symmetry_3
_geom_angle_publ_flag
C2 O1 C3 111.5(5) . . ?
C4 O2 H2 103(6) . . ?
C7 O3 C6 112.7(5) . . ?
C8 O4 H4 106(5) . . ?
N33 C1 C2 113.4(6) . . ?
N33 C1 H1A 108.9 . . ?
C2 C1 H1A 108.9 . . ?
N33 C1 H1B 108.9 . . ?
C2 C1 H1B 108.9 . . ?
H1A C1 H1B 107.7 . . ?
O1 C2 C1 112.7(4) . . ?
O1 C2 H2A 109.0 . . ?
C1 C2 H2A 109.0 . . ?
O1 C2 H2B 109.0 . . ?
C1 C2 H2B 109.0 . . ?
H2A C2 H2B 107.8 . . ?
O1 C3 C4 109.7(6) . . ?
O1 C3 H3A 109.7 . . ?
C4 C3 H3A 109.7 . . ?
O1 C3 H3B 109.7 . . ?
C4 C3 H3B 109.7 . . ?
H3A C3 H3B 108.2 . . ?
O2 C4 C3 109.9(5) . . ?
O2 C4 H4A 109.7 . . ?
C3 C4 H4A 109.7 . . ?
O2 C4 H4B 109.7 . . ?
C3 C4 H4B 109.7 . . ?
H4A C4 H4B 108.2 . . ?
N43 C5 C6 110.9(6) . . ?
N43 C5 H5A 109.5 . . ?
C6 C5 H5A 109.5 . . ?
N43 C5 H5B 109.5 . . ?
C6 C5 H5B 109.5 . . ?
H5A C5 H5B 108.1 . . ?
O3 C6 C5 111.3(4) . . ?
O3 C6 H6A 109.4 . . ?
C5 C6 H6A 109.4 . . ?
O3 C6 H6B 109.4 . . ?
C5 C6 H6B 109.4 . . ?
H6A C6 H6B 108.0 . . ?
O3 C7 C8 111.2(6) . . ?
O3 C7 H7A 109.4 . . ?
C8 C7 H7A 109.4 . . ?
O3 C7 H7B 109.4 . . ?
C8 C7 H7B 109.4 . . ?
H7A C7 H7B 108.0 . . ?
O4 C8 C7 114.2(5) . . ?
O4 C8 H8A 108.7 . . ?
C7 C8 H8A 108.7 . . ?
O4 C8 H8B 108.7 . . ?
C7 C8 H8B 108.7 . . ?
H8A C8 H8B 107.6 . . ?
N21 C11 C12 123.4(5) . . ?
N21 C11 C16 119.2(5) . . ?
C12 C11 C16 117.5(5) . . ?
C24 C12 C11 117.1(5) . . ?
C24 C12 C13 122.0(5) . . ?
C11 C12 C13 120.8(5) . . ?
C14 C13 C12 120.7(5) . . ?
C14 C13 H13 119.6 . . ?
C12 C13 H13 119.6 . . ?
C13 C14 C15 120.3(6) . . ?
C13 C14 H14 119.9 . . ?
C15 C14 H14 119.9 . . ?
C16 C15 C28 118.4(5) . . ?
C16 C15 C14 120.2(5) . . ?
C28 C15 C14 121.4(5) . . ?
N25 C16 C15 122.6(5) . . ?
N25 C16 C11 116.9(5) . . ?
C15 C16 C11 120.3(5) . . ?
C11 N21 C22 119.0(5) . . ?
N21 C22 C23 122.1(5) . . ?
N21 C22 C31 117.4(5) . . ?
C23 C22 C31 120.5(5) . . ?
C24 C23 C22 119.3(5) . . ?
C24 C23 H23 120.4 . . ?
C22 C23 H23 120.4 . . ?
C23 C24 C12 119.0(5) . . ?
C23 C24 H24 120.5 . . ?
C12 C24 H24 120.5 . . ?
C26 N25 C16 118.0(5) . . ?
N25 C26 C27 122.7(5) . . ?
N25 C26 C41 115.7(5) . . ?
C27 C26 C41 121.6(5) . . ?
C28 C27 C26 119.4(5) . . ?
C28 C27 H27 120.3 . . ?
C26 C27 H27 120.3 . . ?
C27 C28 C15 118.7(6) . . ?
C27 C28 H28 120.6 . . ?
C15 C28 H28 120.6 . . ?
N35 C31 C32 107.3(5) . . ?
N35 C31 C22 124.2(5) . . ?
C32 C31 C22 128.4(5) . . ?
N33 C32 C31 105.7(5) . . ?
N33 C32 H32 127.1 . . ?
C31 C32 H32 127.1 . . ?
C32 N33 N34 110.1(5) . . ?
C32 N33 C1 129.3(5) . . ?
N34 N33 C1 120.4(4) . . ?
N35 N34 N33 107.8(4) . . ?
N34 N35 C31 109.0(4) . . ?
N45 C41 C42 107.4(5) . . ?
N45 C41 C26 123.0(5) . . ?
C42 C41 C26 129.5(5) . . ?
N43 C42 C41 105.0(5) . . ?
N43 C42 H42 127.5 . . ?
C41 C42 H42 127.5 . . ?
C42 N43 N44 111.5(5) . . ?
C42 N43 C5 128.7(5) . . ?
N44 N43 C5 119.7(4) . . ?
N45 N44 N43 106.8(4) . . ?
N44 N45 C41 109.2(5) . . ?
H1W O1W H2W 101(3) . . ?

loop_
_geom_bond_atom_site_label_1
_geom_bond_atom_site_label_2
_geom_bond_distance
_geom_bond_site_symmetry_2
_geom_bond_publ_flag
O1 C2 1.420(7) . ?
O1 C3 1.437(7) . ?
O2 C4 1.415(9) . ?
O2 H2 0.83(8) . ?
O3 C7 1.421(7) . ?
O3 C6 1.425(7) . ?
O4 C8 1.438(6) . ?
O4 H4 0.93(9) . ?
C1 N33 1.437(7) . ?
C1 C2 1.518(8) . ?
C1 H1A 0.9900 . ?
C1 H1B 0.9900 . ?
C2 H2A 0.9900 . ?
C2 H2B 0.9900 . ?
C3 C4 1.492(9) . ?
C3 H3A 0.9900 . ?
C3 H3B 0.9900 . ?
C4 H4A 0.9900 . ?
C4 H4B 0.9900 . ?
C5 N43 1.459(7) . ?
C5 C6 1.520(8) . ?
C5 H5A 0.9900 . ?
C5 H5B 0.9900 . ?
C6 H6A 0.9900 . ?
C6 H6B 0.9900 . ?
C7 C8 1.491(8) . ?
C7 H7A 0.9900 . ?
C7 H7B 0.9900 . ?
C8 H8A 0.9900 . ?
C8 H8B 0.9900 . ?
C11 N21 1.326(7) . ?
C11 C12 1.416(8) . ?
C11 C16 1.457(7) . ?
C12 C24 1.411(8) . ?
C12 C13 1.424(9) . ?
C13 C14 1.356(8) . ?
C13 H13 0.9500 . ?
C14 C15 1.437(8) . ?
C14 H14 0.9500 . ?
C15 C16 1.384(8) . ?
C15 C28 1.424(8) . ?
C16 N25 1.360(7) . ?
N21 C22 1.330(7) . ?
C22 C23 1.414(8) . ?
C22 C31 1.443(8) . ?
C23 C24 1.374(9) . ?
C23 H23 0.9500 . ?
C24 H24 0.9500 . ?
N25 C26 1.339(6) . ?
C26 C27 1.403(8) . ?
C26 C41 1.457(8) . ?
C27 C28 1.360(8) . ?
C27 H27 0.9500 . ?
C28 H28 0.9500 . ?
C31 N35 1.379(6) . ?
C31 C32 1.381(8) . ?
C32 N33 1.345(7) . ?
C32 H32 0.9500 . ?
N33 N34 1.360(6) . ?
N34 N35 1.308(7) . ?
C41 N45 1.371(7) . ?
C41 C42 1.388(8) . ?
C42 N43 1.332(7) . ?
C42 H42 0.9500 . ?
N43 N44 1.353(6) . ?
N44 N45 1.317(7) . ?
O1W H1W 0.884(12) . ?
O1W H2W 0.882(12) . ?

loop_
_geom_hbond_atom_site_label_D
_geom_hbond_atom_site_label_H
_geom_hbond_atom_site_label_A
_geom_hbond_distance_DH
_geom_hbond_distance_HA
_geom_hbond_distance_DA
_geom_hbond_angle_DHA
_geom_hbond_site_symmetry_A
_geom_hbond_publ_flag
O2 H2 N45 0.83(8) 2.18(8) 2.973(6) 161(9) 4_455 yes
O4 H4 O1W 0.93(9) 1.79(9) 2.686(8) 162(7) 1_554 yes
C5 H5B N44 0.99 2.55 3.353(7) 137.7 2_664 yes
O1W H1W O4 0.884(12) 1.86(4) 2.685(8) 155(7) . yes
O1W H2W N25 0.882(12) 2.16(3) 2.962(6) 151(6) . yes

loop_
_geom_torsion_atom_site_label_1
_geom_torsion_atom_site_label_2
_geom_torsion_atom_site_label_3
_geom_torsion_atom_site_label_4
_geom_torsion
_geom_torsion_site_symmetry_1
_geom_torsion_site_symmetry_2
_geom_torsion_site_symmetry_3
_geom_torsion_site_symmetry_4
_geom_torsion_publ_flag
C3 O1 C2 C1 -76.1(6) . . . . ?
N33 C1 C2 O1 -59.5(7) . . . . ?
C2 O1 C3 C4 167.3(5) . . . . ?
O1 C3 C4 O2 74.4(7) . . . . ?
C7 O3 C6 C5 -85.6(6) . . . . ?
N43 C5 C6 O3 -66.4(6) . . . . ?
C6 O3 C7 C8 165.8(5) . . . . ?
O3 C7 C8 O4 -64.7(8) . . . . ?
N21 C11 C12 C24 3.1(9) . . . . ?
C16 C11 C12 C24 -176.1(6) . . . . ?
N21 C11 C12 C13 -178.1(6) . . . . ?
C16 C11 C12 C13 2.7(8) . . . . ?
C24 C12 C13 C14 177.9(6) . . . . ?
C11 C12 C13 C14 -0.8(9) . . . . ?
C12 C13 C14 C15 -3.1(9) . . . . ?
C13 C14 C15 C16 5.1(9) . . . . ?
C13 C14 C15 C28 -173.1(6) . . . . ?
C28 C15 C16 N25 0.0(9) . . . . ?
C14 C15 C16 N25 -178.2(6) . . . . ?
C28 C15 C16 C11 175.1(6) . . . . ?
C14 C15 C16 C11 -3.1(9) . . . . ?
N21 C11 C16 N25 -4.5(9) . . . . ?
C12 C11 C16 N25 174.7(5) . . . . ?
N21 C11 C16 C15 -179.9(6) . . . . ?
C12 C11 C16 C15 -0.7(9) . . . . ?
C12 C11 N21 C22 -3.7(9) . . . . ?
C16 C11 N21 C22 175.4(5) . . . . ?
C11 N21 C22 C23 2.5(9) . . . . ?
C11 N21 C22 C31 -179.2(5) . . . . ?
N21 C22 C23 C24 -0.6(9) . . . . ?
C31 C22 C23 C24 -178.9(6) . . . . ?
C22 C23 C24 C12 0.0(9) . . . . ?
C11 C12 C24 C23 -1.1(9) . . . . ?
C13 C12 C24 C23 -179.9(6) . . . . ?
C15 C16 N25 C26 3.1(9) . . . . ?
C11 C16 N25 C26 -172.2(5) . . . . ?
C16 N25 C26 C27 -3.2(9) . . . . ?
C16 N25 C26 C41 175.1(5) . . . . ?
N25 C26 C27 C28 0.1(9) . . . . ?
C41 C26 C27 C28 -178.1(6) . . . . ?
C26 C27 C28 C15 3.1(9) . . . . ?
C16 C15 C28 C27 -3.1(9) . . . . ?
C14 C15 C28 C27 175.1(6) . . . . ?
N21 C22 C31 N35 -174.7(5) . . . . ?
C23 C22 C31 N35 3.6(9) . . . . ?
N21 C22 C31 C32 9.3(9) . . . . ?
C23 C22 C31 C32 -172.4(6) . . . . ?
N35 C31 C32 N33 0.8(6) . . . . ?
C22 C31 C32 N33 177.3(6) . . . . ?
C31 C32 N33 N34 -0.1(6) . . . . ?
C31 C32 N33 C1 175.0(6) . . . . ?
C2 C1 N33 C32 -82.6(7) . . . . ?
C2 C1 N33 N34 92.1(6) . . . . ?
C32 N33 N34 N35 -0.7(7) . . . . ?
C1 N33 N34 N35 -176.3(5) . . . . ?
N33 N34 N35 C31 1.2(7) . . . . ?
C32 C31 N35 N34 -1.3(7) . . . . ?
C22 C31 N35 N34 -178.0(5) . . . . ?
N25 C26 C41 N45 -171.1(6) . . . . ?
C27 C26 C41 N45 7.2(9) . . . . ?
N25 C26 C41 C42 4.7(10) . . . . ?
C27 C26 C41 C42 -177.0(6) . . . . ?
N45 C41 C42 N43 -1.5(7) . . . . ?
C26 C41 C42 N43 -177.9(6) . . . . ?
C41 C42 N43 N44 1.8(7) . . . . ?
C41 C42 N43 C5 -174.5(6) . . . . ?
C6 C5 N43 C42 80.4(7) . . . . ?
C6 C5 N43 N44 -95.7(6) . . . . ?
C42 N43 N44 N45 -1.4(7) . . . . ?
C5 N43 N44 N45 175.3(5) . . . . ?
N43 N44 N45 C41 0.4(7) . . . . ?
C42 C41 N45 N44 0.7(7) . . . . ?
C26 C41 N45 N44 177.4(6) . . . . ?
